data_7251527
loop_
_publ_author_name
'Shen, Yi-Lin'
'Liu, Chia-Li'
'Tai, Hsun-Chih'
'Chen, Zhi-Ling'
'Chen, Jhy-Der'

_publ_section_title
;
 Structure-directing roles of polycarboxylate anions in the formation of
 Ag(i) coordination polymers with mixed ligands
;
_journal_issue 11
_journal_name_full CrystEngComm
_journal_page_first 1801
_journal_page_last 1811
_journal_paper_doi 10.1039/D5CE01151E
_journal_volume 28
_journal_year 2026
_chemical_formula_sum 'C28 H19 Ag N4 O9'
_chemical_formula_weight 663.34
_space_group_crystal_system triclinic
_space_group_IT_number 2
_space_group_name_Hall '-P 1'
_space_group_name_H-M_alt 'P -1'
_atom_sites_solution_hydrogens mixed
_audit_creation_method SHELXL-2019/1
_audit_update_record
;
2025-12-01 deposited with the CCDC.	2026-01-27 downloaded from the CCDC.
;
_cell_angle_alpha 76.969(2)
_cell_angle_beta 85.423(2)
_cell_angle_gamma 66.140(2)
_cell_formula_units_Z 2
_cell_length_a 9.4392(8)
_cell_length_b 10.4331(9)
_cell_length_c 14.5148(13)
_cell_measurement_reflns_used 5817
_cell_measurement_temperature 296(2)
_cell_measurement_theta_max 27.18
_cell_measurement_theta_min 2.18
_cell_volume 1273.49(19)
_computing_cell_refinement 'Bruker SAINT'
_computing_data_collection 'Bruker APEX2'
_computing_data_reduction 'Bruker SAINT'
_computing_molecular_graphics 'Bruker SHELXTL'
_computing_publication_material 'Bruker SHELXTL'
_computing_structure_refinement 'SHELXL-2019/1 (Sheldrick, 2019)'
_computing_structure_solution 'SHELXS-97 (Sheldrick 2008)'
_diffrn_ambient_temperature 296(2)
_diffrn_measured_fraction_theta_full 1.000
_diffrn_measured_fraction_theta_max 1.000
_diffrn_measurement_device_type 'Bruker APEX-II CCD'
_diffrn_measurement_method '\f and \w scans'
_diffrn_radiation_type MoK\a
_diffrn_radiation_wavelength 0.71073
_diffrn_reflns_av_R_equivalents 0.0790
_diffrn_reflns_av_unetI/netI 0.0809
_diffrn_reflns_Laue_measured_fraction_full 1.000
_diffrn_reflns_Laue_measured_fraction_max 1.000
_diffrn_reflns_limit_h_max 11
_diffrn_reflns_limit_h_min -11
_diffrn_reflns_limit_k_max 12
_diffrn_reflns_limit_k_min -11
_diffrn_reflns_limit_l_max 17
_diffrn_reflns_limit_l_min -17
_diffrn_reflns_number 25240
_diffrn_reflns_point_group_measured_fraction_full 1.000
_diffrn_reflns_point_group_measured_fraction_max 1.000
_diffrn_reflns_theta_full 25.242
_diffrn_reflns_theta_max 25.989
_diffrn_reflns_theta_min 1.440
_exptl_absorpt_coefficient_mu 0.858
_exptl_absorpt_correction_T_max 0.7457
_exptl_absorpt_correction_T_min 0.5777
_exptl_absorpt_correction_type multi-scan
_exptl_absorpt_process_details 'SADABS V2008/1 (Bruker AXS, 2008)'
_exptl_crystal_colour yellow
_exptl_crystal_density_diffrn 1.730
_exptl_crystal_description plate
_exptl_crystal_F_000 668
_exptl_crystal_size_max 0.300
_exptl_crystal_size_mid 0.200
_exptl_crystal_size_min 0.100
_refine_diff_density_max 1.137
_refine_diff_density_min -1.570
_refine_diff_density_rms 0.088
_refine_ls_extinction_method none
_refine_ls_goodness_of_fit_ref 1.010
_refine_ls_hydrogen_treatment mixed
_refine_ls_matrix_type full
_refine_ls_number_parameters 386
_refine_ls_number_reflns 5009
_refine_ls_number_restraints 0
_refine_ls_restrained_S_all 1.010
_refine_ls_R_factor_all 0.1253
_refine_ls_R_factor_gt 0.0592
_refine_ls_shift/su_max 0.000
_refine_ls_shift/su_mean 0.000
_refine_ls_structure_factor_coef Fsqd
_refine_ls_weighting_details 'w=1/[\s^2^(Fo^2^)+(0.0391P)^2^+3.1802P] where P=(Fo^2^+2Fc^2^)/3'
_refine_ls_weighting_scheme calc
_refine_ls_wR_factor_gt 0.1095
_refine_ls_wR_factor_ref 0.1325
_reflns_Friedel_coverage 0.000
_reflns_number_gt 2847
_reflns_number_total 5009
_reflns_threshold_expression 'I > 2\s(I)'
_cod_data_source_file d5ce01151e2.cif
_cod_data_source_block 1
_cod_depositor_comments
;
The following automatic conversions were performed:

data item '_exptl_absorpt_correction_type' value 'multi_scan' was
changed to 'multi-scan' in accordance with the
/home/data/users/saulius/crontab/automatic-downloads/rss-feeds/RSC/lib/dictionaries/cif_core.dic
dictionary named 'cif_core.dic' version 2.4.2 last updated on
2011-04-26.

Automatic conversion script
Id: cif_fix_values 8170 2020-07-09 18:12:32Z antanas 

 Adding full bibliography for 7251527--7251535.cif.
;
_cod_original_cell_volume 1273.48(19)
_cod_database_code 7251527
_shelx_shelxl_version_number 2019/1
_shelx_space_group_comment
; 
The symmetry employed for this shelxl refinement is uniquely defined 
by the following loop, which should always be used as a source of 
symmetry information in preference to the above space-group names. 
They are only intended as comments. 
;
_shelx_estimated_absorpt_t_min 0.783
_shelx_estimated_absorpt_t_max 0.919

loop_
_space_group_symop_operation_xyz
'x, y, z'
'-x, -y, -z'

loop_
_atom_site_label
_atom_site_type_symbol
_atom_site_fract_x
_atom_site_fract_y
_atom_site_fract_z
_atom_site_U_iso_or_equiv
_atom_site_adp_type
_atom_site_occupancy
_atom_site_site_symmetry_order
_atom_site_calc_flag
_atom_site_refinement_flags_posn
_atom_site_refinement_flags_adp
_atom_site_refinement_flags_occupancy
_atom_site_disorder_assembly
_atom_site_disorder_group
Ag1 Ag 1.000000 0.000000 1.000000 0.0572(3) Uani 1 2 d S . P . .
Ag2 Ag 0.500000 0.000000 0.000000 0.1121(5) Uani 1 2 d S . P . .
O1 O 0.9241(4) -0.2111(5) 0.6000(3) 0.0506(11) Uani 1 1 d . . . . .
O2 O 0.6453(4) 0.0411(4) 0.4341(2) 0.0387(9) Uani 1 1 d . . . . .
O3 O 0.8378(4) 0.3003(4) 0.9140(3) 0.0465(10) Uani 1 1 d . . . . .
O4 O 0.6489(4) 0.5188(4) 0.9102(3) 0.0376(9) Uani 1 1 d . . . . .
O5 O 0.4950(5) 0.3104(4) 0.9010(3) 0.0453(10) Uani 1 1 d . . . . .
O6 O 0.3101(4) 0.5218(4) 0.9181(3) 0.0458(10) Uani 1 1 d . . . . .
O7 O 0.7842(5) 0.6407(5) 0.4263(3) 0.0560(12) Uani 1 1 d . . . . .
O8 O 0.5306(4) 0.7089(4) 0.4327(2) 0.0401(10) Uani 1 1 d . . . . .
O9 O 0.2772(5) 0.7762(4) 0.4321(3) 0.0465(10) Uani 1 1 d . . . . .
N1 N 0.8793(5) -0.0604(5) 0.9094(3) 0.0365(11) Uani 1 1 d . . . . .
N2 N 0.6659(4) -0.1074(5) 0.6161(3) 0.0302(10) Uani 1 1 d . . . . .
H2A H 0.579765 -0.046874 0.588885 0.036 Uiso 1 1 calc R U . . .
N3 N 0.9045(5) -0.0683(5) 0.4179(3) 0.0361(11) Uani 1 1 d . . . . .
H3A H 0.988281 -0.135743 0.443726 0.043 Uiso 1 1 calc R U . . .
N4 N 0.6367(6) 0.0032(7) 0.1073(3) 0.0512(14) Uani 1 1 d . . . . .
C1 C 0.9101(8) -0.1966(7) 0.9111(5) 0.0578(19) Uani 1 1 d . . . . .
H1A H 0.979982 -0.267099 0.956328 0.069 Uiso 1 1 calc R U . . .
C2 C 0.8432(7) -0.2383(6) 0.8489(4) 0.0496(17) Uani 1 1 d . . . . .
H2B H 0.868556 -0.335149 0.852251 0.059 Uiso 1 1 calc R U . . .
C3 C 0.7386(5) -0.1361(6) 0.7817(3) 0.0270(12) Uani 1 1 d . . . . .
C4 C 0.7061(6) 0.0043(6) 0.7811(4) 0.0346(13) Uani 1 1 d . . . . .
H4A H 0.635736 0.076943 0.737074 0.042 Uiso 1 1 calc R U . . .
C5 C 0.7775(6) 0.0383(6) 0.8454(4) 0.0360(14) Uani 1 1 d . . . . .
H5A H 0.753381 0.134461 0.843918 0.043 Uiso 1 1 calc R U . . .
C6 C 0.6639(6) -0.1811(6) 0.7139(3) 0.0316(13) Uani 1 1 d . . . . .
H6A H 0.717607 -0.283602 0.718408 0.038 Uiso 1 1 calc R U . . .
H6B H 0.557347 -0.161792 0.732344 0.038 Uiso 1 1 calc R U . . .
C7 C 0.7955(6) -0.1304(6) 0.5678(4) 0.0321(13) Uani 1 1 d . . . . .
C8 C 0.7739(6) -0.0438(6) 0.4654(4) 0.0306(13) Uani 1 1 d . . . . .
C9 C 0.9121(6) 0.0138(7) 0.3241(4) 0.0424(15) Uani 1 1 d . . . . .
H9A H 1.018970 -0.021540 0.303776 0.051 Uiso 1 1 calc R U . . .
H9B H 0.882308 0.112926 0.328224 0.051 Uiso 1 1 calc R U . . .
C10 C 0.8126(6) 0.0103(6) 0.2493(4) 0.0311(13) Uani 1 1 d . . . . .
C11 C 0.7520(7) 0.1253(6) 0.1754(4) 0.0426(15) Uani 1 1 d . . . . .
H11A H 0.769555 0.207768 0.171994 0.051 Uiso 1 1 calc R U . . .
C12 C 0.6649(7) 0.1184(8) 0.1063(4) 0.0509(17) Uani 1 1 d . . . . .
H12A H 0.624187 0.197702 0.056928 0.061 Uiso 1 1 calc R U . . .
C13 C 0.6947(7) -0.1073(7) 0.1785(4) 0.0480(16) Uani 1 1 d . . . . .
H13A H 0.676192 -0.188867 0.180179 0.058 Uiso 1 1 calc R U . . .
C14 C 0.7810(6) -0.1075(6) 0.2502(4) 0.0377(14) Uani 1 1 d . . . . .
H14A H 0.818161 -0.187448 0.299493 0.045 Uiso 1 1 calc R U . . .
C15 C 0.7358(6) 0.4102(6) 0.8741(4) 0.0299(12) Uani 1 1 d . . . . .
C16 C 0.7090(5) 0.4430(5) 0.7678(3) 0.0266(12) Uani 1 1 d . . . . .
C17 C 0.5599(5) 0.5026(5) 0.7231(3) 0.0232(11) Uani 1 1 d . . . . .
C18 C 0.5514(5) 0.5654(5) 0.6248(3) 0.0246(11) Uani 1 1 d . . . . .
C19 C 0.4070(6) 0.6324(5) 0.5767(3) 0.0279(12) Uani 1 1 d . . . . .
C20 C 0.3955(7) 0.7100(6) 0.4777(4) 0.0356(13) Uani 1 1 d . . . . .
C21 C 0.4110(6) 0.4375(6) 0.8717(4) 0.0309(13) Uani 1 1 d . . . . .
C22 C 0.4195(6) 0.5047(5) 0.7693(3) 0.0289(12) Uani 1 1 d . . . . .
C23 C 0.2830(6) 0.5664(6) 0.7178(4) 0.0347(13) Uani 1 1 d . . . . .
H23A H 0.192570 0.565505 0.747863 0.042 Uiso 1 1 calc R U . . .
C24 C 0.2763(6) 0.6298(6) 0.6224(4) 0.0355(13) Uani 1 1 d . . . . .
H24A H 0.182238 0.670705 0.589665 0.043 Uiso 1 1 calc R U . . .
C25 C 0.6761(7) 0.6360(6) 0.4750(4) 0.0353(13) Uani 1 1 d . . . . .
C26 C 0.6866(6) 0.5621(5) 0.5741(3) 0.0269(12) Uani 1 1 d . . . . .
C27 C 0.8290(6) 0.4905(6) 0.6175(4) 0.0367(14) Uani 1 1 d . . . . .
H27A H 0.918679 0.481341 0.582970 0.044 Uiso 1 1 calc R U . . .
C28 C 0.8378(6) 0.4313(6) 0.7148(4) 0.0366(14) Uani 1 1 d . . . . .
H28A H 0.934696 0.382450 0.744094 0.044 Uiso 1 1 calc R U . . .
H4C H 0.650(9) 0.512(8) 0.995(6) 0.11(3) Uiso 1 1 d . . . . .

loop_
_atom_site_aniso_label
_atom_site_aniso_U_11
_atom_site_aniso_U_22
_atom_site_aniso_U_33
_atom_site_aniso_U_23
_atom_site_aniso_U_13
_atom_site_aniso_U_12
Ag1 0.0573(5) 0.0935(7) 0.0458(5) -0.0339(4) 0.0004(4) -0.0454(5)
Ag2 0.0490(5) 0.2579(15) 0.0474(5) -0.0718(7) 0.0036(4) -0.0591(7)
O1 0.023(2) 0.076(3) 0.033(2) 0.001(2) -0.0063(18) -0.005(2)
O2 0.025(2) 0.051(3) 0.034(2) -0.0027(19) -0.0065(17) -0.0108(19)
O3 0.043(2) 0.037(3) 0.045(2) -0.001(2) -0.023(2) -0.001(2)
O4 0.044(2) 0.038(2) 0.026(2) -0.0093(18) -0.0029(17) -0.010(2)
O5 0.053(3) 0.034(3) 0.038(2) 0.004(2) -0.007(2) -0.010(2)
O6 0.040(2) 0.057(3) 0.026(2) -0.008(2) 0.0031(18) -0.005(2)
O7 0.054(3) 0.070(3) 0.041(3) 0.003(2) 0.014(2) -0.032(2)
O8 0.047(2) 0.042(3) 0.025(2) 0.0027(18) -0.0021(18) -0.016(2)
O9 0.050(3) 0.045(3) 0.033(2) 0.006(2) -0.019(2) -0.011(2)
N1 0.040(3) 0.046(3) 0.030(3) -0.012(2) -0.007(2) -0.022(3)
N2 0.018(2) 0.044(3) 0.027(2) -0.008(2) -0.0037(18) -0.010(2)
N3 0.019(2) 0.059(3) 0.024(2) -0.005(2) -0.0025(19) -0.011(2)
N4 0.041(3) 0.092(5) 0.025(3) -0.015(3) 0.002(2) -0.031(3)
C1 0.066(5) 0.037(4) 0.064(5) 0.001(3) -0.039(4) -0.014(4)
C2 0.064(4) 0.028(4) 0.058(4) -0.006(3) -0.027(3) -0.016(3)
C3 0.025(3) 0.035(3) 0.025(3) -0.009(3) 0.002(2) -0.014(3)
C4 0.033(3) 0.042(4) 0.029(3) -0.008(3) -0.001(2) -0.013(3)
C5 0.040(3) 0.034(3) 0.039(3) -0.013(3) 0.003(3) -0.018(3)
C6 0.030(3) 0.046(4) 0.025(3) -0.008(3) 0.003(2) -0.022(3)
C7 0.023(3) 0.047(4) 0.031(3) -0.013(3) -0.004(2) -0.014(3)
C8 0.028(3) 0.041(4) 0.027(3) -0.011(3) -0.004(2) -0.016(3)
C9 0.041(3) 0.066(4) 0.029(3) -0.009(3) 0.003(3) -0.030(3)
C10 0.025(3) 0.046(4) 0.026(3) -0.008(3) 0.006(2) -0.018(3)
C11 0.050(4) 0.042(4) 0.031(3) -0.001(3) 0.007(3) -0.018(3)
C12 0.041(4) 0.064(5) 0.023(3) 0.014(3) -0.004(3) -0.007(4)
C13 0.058(4) 0.064(5) 0.039(4) -0.021(4) 0.006(3) -0.037(4)
C14 0.043(3) 0.039(4) 0.027(3) 0.001(3) -0.004(3) -0.015(3)
C15 0.027(3) 0.035(4) 0.030(3) -0.006(3) -0.002(2) -0.014(3)
C16 0.027(3) 0.024(3) 0.024(3) -0.004(2) -0.005(2) -0.006(2)
C17 0.029(3) 0.016(3) 0.022(3) -0.004(2) -0.002(2) -0.006(2)
C18 0.027(3) 0.017(3) 0.027(3) -0.007(2) -0.001(2) -0.006(2)
C19 0.034(3) 0.026(3) 0.020(3) -0.006(2) -0.003(2) -0.007(3)
C20 0.047(4) 0.028(3) 0.031(3) -0.005(3) -0.006(3) -0.012(3)
C21 0.026(3) 0.039(4) 0.029(3) -0.005(3) -0.003(2) -0.014(3)
C22 0.030(3) 0.029(3) 0.025(3) -0.008(2) 0.000(2) -0.008(3)
C23 0.027(3) 0.043(4) 0.030(3) -0.005(3) 0.002(2) -0.011(3)
C24 0.027(3) 0.040(4) 0.028(3) -0.002(3) -0.010(2) -0.002(3)
C25 0.045(4) 0.033(4) 0.030(3) -0.008(3) 0.002(3) -0.018(3)
C26 0.033(3) 0.022(3) 0.024(3) -0.005(2) 0.000(2) -0.009(2)
C27 0.030(3) 0.049(4) 0.031(3) -0.008(3) 0.005(2) -0.018(3)
C28 0.027(3) 0.038(4) 0.042(4) -0.009(3) -0.004(3) -0.009(3)

loop_
_atom_type_symbol
_atom_type_description
_atom_type_scat_dispersion_real
_atom_type_scat_dispersion_imag
_atom_type_scat_source
C C 0.0033 0.0016 'International Tables Vol C Tables 4.2.6.8 and 6.1.1.4'
H H 0.0000 0.0000 'International Tables Vol C Tables 4.2.6.8 and 6.1.1.4'
N N 0.0061 0.0033 'International Tables Vol C Tables 4.2.6.8 and 6.1.1.4'
O O 0.0106 0.0060 'International Tables Vol C Tables 4.2.6.8 and 6.1.1.4'
Ag Ag -0.8971 1.1015 'International Tables Vol C Tables 4.2.6.8 and 6.1.1.4'

loop_
_geom_angle_atom_site_label_1
_geom_angle_atom_site_label_2
_geom_angle_atom_site_label_3
_geom_angle
_geom_angle_site_symmetry_1
_geom_angle_site_symmetry_3
_geom_angle_publ_flag
N1 Ag1 N1 180.0 . 2_757 ?
N4 Ag2 N4 180.0 . 2_655 ?
C15 O4 H4C 121(4) . . ?
C20 O8 C25 123.7(4) . . ?
C1 N1 C5 117.6(5) . . ?
C1 N1 Ag1 121.7(4) . . ?
C5 N1 Ag1 120.6(4) . . ?
C7 N2 C6 122.3(4) . . ?
C7 N2 H2A 118.8 . . ?
C6 N2 H2A 118.8 . . ?
C8 N3 C9 122.7(5) . . ?
C8 N3 H3A 118.6 . . ?
C9 N3 H3A 118.6 . . ?
C13 N4 C12 117.4(5) . . ?
C13 N4 Ag2 121.6(5) . . ?
C12 N4 Ag2 121.0(4) . . ?
N1 C1 C2 122.8(5) . . ?
N1 C1 H1A 118.6 . . ?
C2 C1 H1A 118.6 . . ?
C1 C2 C3 119.8(5) . . ?
C1 C2 H2B 120.1 . . ?
C3 C2 H2B 120.1 . . ?
C4 C3 C2 117.0(5) . . ?
C4 C3 C6 122.9(5) . . ?
C2 C3 C6 120.1(5) . . ?
C3 C4 C5 120.1(5) . . ?
C3 C4 H4A 120.0 . . ?
C5 C4 H4A 120.0 . . ?
N1 C5 C4 122.7(5) . . ?
N1 C5 H5A 118.6 . . ?
C4 C5 H5A 118.6 . . ?
N2 C6 C3 113.0(4) . . ?
N2 C6 H6A 109.0 . . ?
C3 C6 H6A 109.0 . . ?
N2 C6 H6B 109.0 . . ?
C3 C6 H6B 109.0 . . ?
H6A C6 H6B 107.8 . . ?
O1 C7 N2 124.4(5) . . ?
O1 C7 C8 121.0(5) . . ?
N2 C7 C8 114.7(4) . . ?
O2 C8 N3 125.1(5) . . ?
O2 C8 C7 121.0(5) . . ?
N3 C8 C7 113.9(4) . . ?
N3 C9 C10 115.7(4) . . ?
N3 C9 H9A 108.3 . . ?
C10 C9 H9A 108.3 . . ?
N3 C9 H9B 108.3 . . ?
C10 C9 H9B 108.3 . . ?
H9A C9 H9B 107.4 . . ?
C11 C10 C14 116.9(5) . . ?
C11 C10 C9 120.7(5) . . ?
C14 C10 C9 122.4(5) . . ?
C10 C11 C12 119.8(6) . . ?
C10 C11 H11A 120.1 . . ?
C12 C11 H11A 120.1 . . ?
N4 C12 C11 122.7(6) . . ?
N4 C12 H12A 118.6 . . ?
C11 C12 H12A 118.6 . . ?
N4 C13 C14 123.0(6) . . ?
N4 C13 H13A 118.5 . . ?
C14 C13 H13A 118.5 . . ?
C13 C14 C10 120.1(5) . . ?
C13 C14 H14A 120.0 . . ?
C10 C14 H14A 120.0 . . ?
O3 C15 O4 127.1(5) . . ?
O3 C15 C16 121.5(5) . . ?
O4 C15 C16 111.0(5) . . ?
C28 C16 C17 120.2(5) . . ?
C28 C16 C15 114.8(4) . . ?
C17 C16 C15 124.4(4) . . ?
C18 C17 C16 116.9(4) . . ?
C18 C17 C22 117.8(4) . . ?
C16 C17 C22 125.3(4) . . ?
C26 C18 C19 119.1(5) . . ?
C26 C18 C17 120.7(4) . . ?
C19 C18 C17 120.2(4) . . ?
C24 C19 C18 120.4(5) . . ?
C24 C19 C20 119.3(5) . . ?
C18 C19 C20 120.3(5) . . ?
O9 C20 O8 116.7(5) . . ?
O9 C20 C19 125.4(5) . . ?
O8 C20 C19 118.0(5) . . ?
O5 C21 O6 127.2(5) . . ?
O5 C21 C22 118.9(5) . . ?
O6 C21 C22 113.9(5) . . ?
C23 C22 C17 119.4(5) . . ?
C23 C22 C21 116.6(5) . . ?
C17 C22 C21 124.0(4) . . ?
C22 C23 C24 122.1(5) . . ?
C22 C23 H23A 119.0 . . ?
C24 C23 H23A 119.0 . . ?
C19 C24 C23 120.1(5) . . ?
C19 C24 H24A 119.9 . . ?
C23 C24 H24A 119.9 . . ?
O7 C25 O8 116.5(5) . . ?
O7 C25 C26 125.4(5) . . ?
O8 C25 C26 118.2(5) . . ?
C27 C26 C18 120.4(5) . . ?
C27 C26 C25 119.1(5) . . ?
C18 C26 C25 120.5(5) . . ?
C26 C27 C28 119.0(5) . . ?
C26 C27 H27A 120.5 . . ?
C28 C27 H27A 120.5 . . ?
C16 C28 C27 122.2(5) . . ?
C16 C28 H28A 118.9 . . ?
C27 C28 H28A 118.9 . . ?

loop_
_geom_bond_atom_site_label_1
_geom_bond_atom_site_label_2
_geom_bond_distance
_geom_bond_site_symmetry_2
_geom_bond_publ_flag
Ag1 N1 2.149(4) . ?
Ag1 N1 2.149(4) 2_757 ?
Ag2 N4 2.114(5) . ?
Ag2 N4 2.114(5) 2_655 ?
O1 C7 1.220(6) . ?
O2 C8 1.225(6) . ?
O3 C15 1.214(6) . ?
O4 C15 1.295(6) . ?
O4 H4C 1.21(8) . ?
O5 C21 1.232(6) . ?
O6 C21 1.274(6) . ?
O7 C25 1.205(6) . ?
O8 C20 1.382(6) . ?
O8 C25 1.386(6) . ?
O9 C20 1.204(6) . ?
N1 C1 1.325(7) . ?
N1 C5 1.326(7) . ?
N2 C7 1.322(6) . ?
N2 C6 1.456(6) . ?
N2 H2A 0.8600 . ?
N3 C8 1.322(6) . ?
N3 C9 1.449(6) . ?
N3 H3A 0.8600 . ?
N4 C13 1.319(8) . ?
N4 C12 1.329(8) . ?
C1 C2 1.376(8) . ?
C1 H1A 0.9300 . ?
C2 C3 1.377(7) . ?
C2 H2B 0.9300 . ?
C3 C4 1.369(7) . ?
C3 C6 1.507(6) . ?
C4 C5 1.377(7) . ?
C4 H4A 0.9300 . ?
C5 H5A 0.9300 . ?
C6 H6A 0.9700 . ?
C6 H6B 0.9700 . ?
C7 C8 1.536(7) . ?
C9 C10 1.508(7) . ?
C9 H9A 0.9700 . ?
C9 H9B 0.9700 . ?
C10 C11 1.371(7) . ?
C10 C14 1.375(7) . ?
C11 C12 1.378(8) . ?
C11 H11A 0.9300 . ?
C12 H12A 0.9300 . ?
C13 C14 1.371(7) . ?
C13 H13A 0.9300 . ?
C14 H14A 0.9300 . ?
C15 C16 1.522(7) . ?
C16 C28 1.363(7) . ?
C16 C17 1.430(6) . ?
C17 C18 1.423(6) . ?
C17 C22 1.431(7) . ?
C18 C26 1.413(7) . ?
C18 C19 1.413(7) . ?
C19 C24 1.360(7) . ?
C19 C20 1.470(7) . ?
C21 C22 1.504(7) . ?
C22 C23 1.378(7) . ?
C23 C24 1.387(7) . ?
C23 H23A 0.9300 . ?
C24 H24A 0.9300 . ?
C25 C26 1.461(7) . ?
C26 C27 1.368(7) . ?
C27 C28 1.402(7) . ?
C27 H27A 0.9300 . ?
C28 H28A 0.9300 . ?
